data_4510123
loop_
_publ_author_name
'Yang, Weiting'
'Yi, Fei-Yan'
'Tian, Tao'
'Tian, Wan-Guo'
'Sun, Zhong-Ming'

_publ_section_title
;
 Structural Variation within Heterometallic Uranyl Hybrids Based on
 Flexible Alkyldiphosphonate Ligands
;
_journal_issue 3
_journal_name_full 'Crystal Growth &amp; Design'
_journal_page_first 1366
_journal_paper_doi 10.1021/cg401850v
_journal_volume 14
_journal_year 2014
_chemical_formula_sum 'C13 H16 N2 O9 P2 U Zn'
_chemical_formula_weight 709.62
_chemical_name_systematic
; 
 ? 
;
_space_group_IT_number 14
_symmetry_space_group_name_Hall '-P 2ybc'
_symmetry_space_group_name_H-M 'P 1 21/c 1'
_atom_sites_solution_hydrogens geom
_atom_sites_solution_primary direct
_atom_sites_solution_secondary difmap
_audit_creation_method SHELXL-97
_cell_angle_alpha 90.00
_cell_angle_beta 98.2260(10)
_cell_angle_gamma 90.00
_cell_formula_units_Z 4
_cell_length_a 10.7002(5)
_cell_length_b 18.6131(9)
_cell_length_c 9.4676(5)
_cell_measurement_temperature 273(2)
_cell_volume 1866.20(16)
_computing_structure_refinement 'SHELXL-97 (Sheldrick, 1997)'
_computing_structure_solution 'SHELXS-97 (Sheldrick, 1990)'
_diffrn_ambient_temperature 273(2)
_diffrn_measured_fraction_theta_full 0.995
_diffrn_measured_fraction_theta_max 0.995
_diffrn_radiation_monochromator graphite
_diffrn_radiation_source 'fine-focus sealed tube'
_diffrn_radiation_type MoK\a
_diffrn_radiation_wavelength 0.71073
_diffrn_reflns_av_R_equivalents 0.0422
_diffrn_reflns_av_sigmaI/netI 0.0512
_diffrn_reflns_limit_h_max 10
_diffrn_reflns_limit_h_min -13
_diffrn_reflns_limit_k_max 21
_diffrn_reflns_limit_k_min -23
_diffrn_reflns_limit_l_max 10
_diffrn_reflns_limit_l_min -11
_diffrn_reflns_number 10290
_diffrn_reflns_theta_full 26.15
_diffrn_reflns_theta_max 26.15
_diffrn_reflns_theta_min 1.92
_exptl_absorpt_coefficient_mu 10.175
_exptl_absorpt_correction_T_max 0.65
_exptl_absorpt_correction_T_min 0.57
_exptl_absorpt_correction_type multi-scan
_exptl_absorpt_process_details sadabs
_exptl_crystal_density_diffrn 2.526
_exptl_crystal_density_method 'not measured'
_exptl_crystal_F_000 1328
_exptl_crystal_size_max 0.20
_exptl_crystal_size_mid 0.15
_exptl_crystal_size_min 0.075
_refine_diff_density_max 1.449
_refine_diff_density_min -0.993
_refine_diff_density_rms 0.176
_refine_ls_extinction_method none
_refine_ls_goodness_of_fit_ref 1.031
_refine_ls_hydrogen_treatment mixed
_refine_ls_matrix_type full
_refine_ls_number_parameters 253
_refine_ls_number_reflns 3710
_refine_ls_number_restraints 0
_refine_ls_restrained_S_all 1.031
_refine_ls_R_factor_all 0.0417
_refine_ls_R_factor_gt 0.0319
_refine_ls_shift/su_max 0.004
_refine_ls_shift/su_mean 0.000
_refine_ls_structure_factor_coef Fsqd
_refine_ls_weighting_details 'calc w=1/[\s^2^(Fo^2^)+(0.0199P)^2^+6.9379P] where P=(Fo^2^+2Fc^2^)/3'
_refine_ls_weighting_scheme calc
_refine_ls_wR_factor_gt 0.0648
_refine_ls_wR_factor_ref 0.0681
_reflns_number_gt 3112
_reflns_number_total 3710
_reflns_threshold_expression >2sigma(I)
_cod_data_source_file cg401850v_si_002.cif
_cod_data_source_block pc3p-bipy
_cod_original_sg_symbol_H-M P21/c
_cod_database_code 4510123

loop_
_symmetry_equiv_pos_as_xyz
'x, y, z'
'-x, y+1/2, -z+1/2'
'-x, -y, -z'
'x, -y-1/2, z-1/2'

loop_
_atom_site_label
_atom_site_type_symbol
_atom_site_fract_x
_atom_site_fract_y
_atom_site_fract_z
_atom_site_U_iso_or_equiv
_atom_site_adp_type
_atom_site_occupancy
_atom_site_symmetry_multiplicity
_atom_site_calc_flag
_atom_site_refinement_flags
U1 U 1.04397(2) 1.011569(12) 0.29295(3) 0.01474(8) Uani 1 1 d .
Zn1 Zn 0.70445(7) 0.82185(4) 0.20207(8) 0.01964(18) Uani 1 1 d .
P1 P 0.91794(17) 0.63939(8) -0.01092(18) 0.0172(4) Uani 1 1 d .
P2 P 0.90924(17) 0.88537(8) 0.01811(18) 0.0166(4) Uani 1 1 d .
O1 O 1.1917(5) 0.9708(2) 0.3509(5) 0.0276(12) Uani 1 1 d .
O2 O 0.8947(4) 1.0526(2) 0.2426(5) 0.0256(11) Uani 1 1 d .
O3 O 0.8189(5) 0.6735(2) -0.1177(5) 0.0260(11) Uani 1 1 d .
O4 O 0.8775(4) 0.6326(2) 0.1380(5) 0.0204(10) Uani 1 1 d .
O5 O 0.9498(4) 0.5608(2) -0.0441(5) 0.0185(10) Uani 1 1 d .
O6 O 0.9793(5) 0.9145(2) 0.1568(5) 0.0255(11) Uani 1 1 d .
O7 O 0.8825(4) 0.9436(2) -0.0949(5) 0.0213(11) Uani 1 1 d .
O8 O 0.7883(4) 0.8462(2) 0.0399(5) 0.0239(11) Uani 1 1 d .
O1W O 0.7054(4) 0.7089(2) 0.2441(5) 0.0240(11) Uani 1 1 d .
N1 N 0.5967(6) 0.9148(3) 0.2361(7) 0.0304(15) Uani 1 1 d .
N2 N 0.5271(6) 0.8033(3) 0.0693(7) 0.0279(14) Uani 1 1 d .
C1 C 0.6336(9) 0.9669(4) 0.3285(9) 0.043(2) Uani 1 1 d .
H1A H 0.7096 0.9612 0.3888 0.052 Uiso 1 1 calc R
C2 C 0.5658(10) 1.0286(5) 0.3400(12) 0.058(3) Uani 1 1 d .
H2A H 0.5949 1.0641 0.4057 0.069 Uiso 1 1 calc R
C3 C 0.4532(10) 1.0362(5) 0.2513(13) 0.063(3) Uani 1 1 d .
H3A H 0.4048 1.0774 0.2556 0.076 Uiso 1 1 calc R
C4 C 0.4124(8) 0.9821(5) 0.1554(11) 0.049(2) Uani 1 1 d .
H4A H 0.3359 0.9863 0.0956 0.059 Uiso 1 1 calc R
C5 C 0.4865(7) 0.9218(4) 0.1494(8) 0.0297(18) Uani 1 1 d .
C6 C 0.4511(7) 0.8605(5) 0.0506(8) 0.0336(19) Uani 1 1 d .
C7 C 0.3468(7) 0.8618(6) -0.0547(10) 0.049(2) Uani 1 1 d .
H7A H 0.2959 0.9024 -0.0691 0.059 Uiso 1 1 calc R
C8 C 0.3207(9) 0.8015(7) -0.1373(10) 0.068(3) Uani 1 1 d .
H8A H 0.2515 0.8010 -0.2090 0.081 Uiso 1 1 calc R
C9 C 0.3959(9) 0.7425(6) -0.1139(10) 0.059(3) Uani 1 1 d .
H9A H 0.3774 0.7011 -0.1680 0.070 Uiso 1 1 calc R
C10 C 0.4988(8) 0.7446(5) -0.0105(9) 0.043(2) Uani 1 1 d .
H10A H 0.5504 0.7043 0.0049 0.051 Uiso 1 1 calc R
C11 C 1.0646(7) 0.6873(3) 0.0047(7) 0.0214(15) Uani 1 1 d .
H11A H 1.1285 0.6597 0.0645 0.026 Uiso 1 1 calc R
H11B H 1.0904 0.6911 -0.0891 0.026 Uiso 1 1 calc R
C12 C 1.0591(7) 0.7634(3) 0.0682(7) 0.0243(16) Uani 1 1 d .
H12A H 1.0051 0.7628 0.1422 0.029 Uiso 1 1 calc R
H12B H 1.1432 0.7776 0.1116 0.029 Uiso 1 1 calc R
C13 C 1.0082(7) 0.8189(3) -0.0467(7) 0.0225(15) Uani 1 1 d .
H13A H 0.9604 0.7940 -0.1269 0.027 Uiso 1 1 calc R
H13B H 1.0789 0.8427 -0.0808 0.027 Uiso 1 1 calc R

loop_
_atom_site_aniso_label
_atom_site_aniso_U_11
_atom_site_aniso_U_22
_atom_site_aniso_U_33
_atom_site_aniso_U_23
_atom_site_aniso_U_13
_atom_site_aniso_U_12
U1 0.02104(14) 0.01159(12) 0.01118(12) 0.00006(10) 0.00096(9) -0.00182(11)
Zn1 0.0184(4) 0.0238(4) 0.0164(4) 0.0003(3) 0.0013(3) -0.0009(3)
P1 0.0274(10) 0.0102(8) 0.0135(9) -0.0005(6) 0.0009(7) 0.0044(7)
P2 0.0243(10) 0.0132(8) 0.0125(8) -0.0005(7) 0.0034(7) -0.0014(7)
O1 0.029(3) 0.026(3) 0.027(3) 0.005(2) 0.000(2) 0.002(2)
O2 0.027(3) 0.023(3) 0.026(3) 0.001(2) 0.001(2) 0.005(2)
O3 0.039(3) 0.017(2) 0.019(3) 0.002(2) -0.006(2) 0.008(2)
O4 0.032(3) 0.015(2) 0.014(2) 0.0012(18) 0.004(2) 0.003(2)
O5 0.025(3) 0.014(2) 0.017(2) 0.0019(18) 0.0021(19) 0.0015(19)
O6 0.044(3) 0.019(2) 0.013(2) -0.0073(19) 0.002(2) -0.005(2)
O7 0.029(3) 0.017(2) 0.019(3) 0.0061(19) 0.007(2) 0.000(2)
O8 0.024(3) 0.031(3) 0.017(3) 0.002(2) 0.004(2) -0.009(2)
O1W 0.026(3) 0.015(2) 0.029(3) -0.001(2) -0.002(2) 0.002(2)
N1 0.028(4) 0.032(4) 0.032(4) 0.004(3) 0.005(3) 0.011(3)
N2 0.019(3) 0.040(4) 0.024(3) 0.001(3) 0.001(3) 0.001(3)
C1 0.047(6) 0.044(5) 0.039(5) -0.001(4) 0.004(4) 0.008(4)
C2 0.047(6) 0.038(5) 0.092(9) -0.016(5) 0.026(6) 0.010(5)
C3 0.059(7) 0.032(5) 0.106(10) 0.008(6) 0.034(7) 0.021(5)
C4 0.028(5) 0.050(6) 0.071(7) 0.023(5) 0.016(4) 0.005(4)
C5 0.023(4) 0.036(4) 0.033(5) 0.008(4) 0.012(3) 0.004(3)
C6 0.018(4) 0.056(5) 0.027(4) 0.020(4) 0.001(3) -0.003(4)
C7 0.016(4) 0.082(7) 0.046(6) 0.016(5) -0.009(4) 0.004(5)
C8 0.030(6) 0.129(10) 0.037(6) -0.016(6) -0.020(4) 0.004(6)
C9 0.037(6) 0.093(8) 0.041(6) -0.027(6) -0.008(4) -0.006(6)
C10 0.031(5) 0.055(6) 0.041(5) -0.004(4) -0.003(4) 0.001(4)
C11 0.025(4) 0.013(3) 0.025(4) -0.001(3) 0.001(3) 0.008(3)
C12 0.032(4) 0.016(3) 0.023(4) 0.005(3) -0.003(3) 0.000(3)
C13 0.025(4) 0.017(3) 0.024(4) 0.000(3) -0.002(3) 0.000(3)

loop_
_atom_type_symbol
_atom_type_description
_atom_type_scat_dispersion_real
_atom_type_scat_dispersion_imag
_atom_type_scat_source
C C 0.0033 0.0016 'International Tables Vol C Tables 4.2.6.8 and 6.1.1.4'
H H 0.0000 0.0000 'International Tables Vol C Tables 4.2.6.8 and 6.1.1.4'
N N 0.0061 0.0033 'International Tables Vol C Tables 4.2.6.8 and 6.1.1.4'
O O 0.0106 0.0060 'International Tables Vol C Tables 4.2.6.8 and 6.1.1.4'
P P 0.1023 0.0942 'International Tables Vol C Tables 4.2.6.8 and 6.1.1.4'
U U -9.6767 9.6646 'International Tables Vol C Tables 4.2.6.8 and 6.1.1.4'
Zn Zn 0.2839 1.4301 'International Tables Vol C Tables 4.2.6.8 and 6.1.1.4'

loop_
_geom_angle_atom_site_label_1
_geom_angle_atom_site_label_2
_geom_angle_atom_site_label_3
_geom_angle
_geom_angle_site_symmetry_1
_geom_angle_site_symmetry_3
O1 U1 O2 177.5(2) . .
O1 U1 O6 91.2(2) . .
O2 U1 O6 90.0(2) . .
O1 U1 O7 90.80(19) . 3_775
O2 U1 O7 91.44(19) . 3_775
O6 U1 O7 86.42(16) . 3_775
O1 U1 O5 89.92(19) . 4_576
O2 U1 O5 88.21(19) . 4_576
O6 U1 O5 78.14(15) . 4_576
O7 U1 O5 164.56(15) 3_775 4_576
O1 U1 O4 93.12(19) . 2_755
O2 U1 O4 86.42(18) . 2_755
O6 U1 O4 160.90(15) . 2_755
O7 U1 O4 74.93(15) 3_775 2_755
O5 U1 O4 120.44(14) 4_576 2_755
O1 U1 O5 87.80(19) . 2_755
O2 U1 O5 89.91(18) . 2_755
O6 U1 O5 141.61(15) . 2_755
O7 U1 O5 131.96(15) 3_775 2_755
O5 U1 O5 63.49(16) 4_576 2_755
O4 U1 O5 57.24(14) 2_755 2_755
O1 U1 P1 95.47(16) . 2_755
O2 U1 P1 82.96(15) . 2_755
O6 U1 P1 167.88(13) . 2_755
O7 U1 P1 103.57(11) 3_775 2_755
O5 U1 P1 91.71(10) 4_576 2_755
O4 U1 P1 28.78(10) 2_755 2_755
O5 U1 P1 29.24(10) 2_755 2_755
O8 Zn1 O3 112.2(2) . 4_576
O8 Zn1 N1 104.6(2) . .
O3 Zn1 N1 96.7(2) 4_576 .
O8 Zn1 O1W 112.74(19) . .
O3 Zn1 O1W 84.02(18) 4_576 .
N1 Zn1 O1W 139.4(2) . .
O8 Zn1 N2 92.5(2) . .
O3 Zn1 N2 155.3(2) 4_576 .
N1 Zn1 N2 76.6(2) . .
O1W Zn1 N2 86.0(2) . .
O3 P1 O4 112.9(3) . .
O3 P1 O5 114.8(3) . .
O4 P1 O5 102.0(2) . .
O3 P1 C11 111.8(3) . .
O4 P1 C11 108.9(3) . .
O5 P1 C11 105.8(3) . .
O3 P1 U1 141.1(2) . 2_745
O4 P1 U1 50.36(16) . 2_745
O5 P1 U1 53.41(17) . 2_745
C11 P1 U1 107.0(2) . 2_745
O6 P2 O7 112.0(3) . .
O6 P2 O8 112.2(3) . .
O7 P2 O8 111.0(3) . .
O6 P2 C13 107.5(3) . .
O7 P2 C13 108.2(3) . .
O8 P2 C13 105.7(3) . .
P1 O3 Zn1 154.6(3) . 4_575
P1 O4 U1 100.9(2) . 2_745
P1 O5 U1 142.6(3) . 4_575
P1 O5 U1 97.4(2) . 2_745
U1 O5 U1 116.51(16) 4_575 2_745
P2 O6 U1 148.1(3) . .
P2 O7 U1 141.5(3) . 3_775
P2 O8 Zn1 135.8(3) . .
C1 N1 C5 119.0(7) . .
C1 N1 Zn1 125.2(6) . .
C5 N1 Zn1 115.6(5) . .
C6 N2 C10 119.4(7) . .
C6 N2 Zn1 114.8(5) . .
C10 N2 Zn1 124.8(5) . .
N1 C1 C2 123.5(9) . .
C1 C2 C3 117.8(9) . .
C2 C3 C4 119.5(8) . .
C5 C4 C3 119.3(9) . .
N1 C5 C4 120.9(8) . .
N1 C5 C6 115.6(6) . .
C4 C5 C6 123.5(8) . .
N2 C6 C7 121.4(8) . .
N2 C6 C5 115.6(6) . .
C7 C6 C5 123.1(8) . .
C8 C7 C6 118.2(9) . .
C9 C8 C7 120.0(8) . .
C8 C9 C10 119.4(9) . .
N2 C10 C9 121.5(9) . .
C12 C11 P1 114.1(5) . .
C13 C12 C11 111.7(6) . .
C12 C13 P2 112.8(5) . .

loop_
_geom_bond_atom_site_label_1
_geom_bond_atom_site_label_2
_geom_bond_distance
_geom_bond_site_symmetry_2
U1 O1 1.768(5) .
U1 O2 1.773(5) .
U1 O6 2.270(4) .
U1 O7 2.292(4) 3_775
U1 O5 2.378(4) 4_576
U1 O4 2.460(4) 2_755
U1 O5 2.540(4) 2_755
U1 P1 3.1376(16) 2_755
Zn1 O8 1.940(4) .
Zn1 O3 1.954(5) 4_576
Zn1 N1 2.130(6) .
Zn1 O1W 2.140(4) .
Zn1 N2 2.149(6) .
P1 O3 1.497(5) .
P1 O4 1.538(4) .
P1 O5 1.545(4) .
P1 C11 1.792(7) .
P1 U1 3.1376(16) 2_745
P2 O6 1.516(5) .
P2 O7 1.521(4) .
P2 O8 1.525(5) .
P2 C13 1.793(7) .
O3 Zn1 1.954(5) 4_575
O4 U1 2.460(4) 2_745
O5 U1 2.378(4) 4_575
O5 U1 2.540(4) 2_745
O7 U1 2.292(4) 3_775
N1 C1 1.327(10) .
N1 C5 1.343(10) .
N2 C6 1.337(9) .
N2 C10 1.338(10) .
C1 C2 1.372(11) .
C2 C3 1.374(15) .
C3 C4 1.384(14) .
C4 C5 1.380(11) .
C5 C6 1.490(11) .
C6 C7 1.386(11) .
C7 C8 1.373(13) .
C8 C9 1.361(14) .
C9 C10 1.365(11) .
C11 C12 1.544(8) .
C12 C13 1.542(9) .
